data_7135943
loop_
_publ_author_name
'Li, Congcong'
'Yin, Hongquan'
'Ma, Qing'
'Chen, Fu-Xue'

_publ_section_title
;
 Fused Pyrazolo[3,4-d]pyridazine N-Oxides with Balanced Detonation
 Performance and Safety
;
_journal_name_full 'Chemical Communications'
_journal_paper_doi 10.1039/D6CC02638A
_journal_year 2026
_chemical_formula_moiety 'C5 H3 N7 O5'
_chemical_formula_sum 'C5 H3 N7 O5'
_chemical_formula_weight 241.14
_space_group_crystal_system orthorhombic
_space_group_IT_number 61
_space_group_name_Hall '-P 2ac 2ab'
_space_group_name_H-M_alt 'P b c a'
_atom_sites_solution_hydrogens geom
_audit_creation_date 2024-04-26
_audit_creation_method
;
Olex2 1.5
(compiled 2024.02.16 svn.r378c4104 for OlexSys, GUI svn.r6928)
;
_audit_update_record
;
2024-05-23 deposited with the CCDC.	2026-06-17 downloaded from the CCDC.
;
_cell_angle_alpha 90
_cell_angle_beta 90
_cell_angle_gamma 90
_cell_formula_units_Z 8
_cell_length_a 13.9980(17)
_cell_length_b 6.7180(9)
_cell_length_c 17.197(2)
_cell_measurement_reflns_used 9999
_cell_measurement_temperature 296.15
_cell_measurement_theta_max 179
_cell_measurement_theta_min 1
_cell_volume 1617.2(3)
_computing_cell_refinement 'CrysAlisPro 1.171.42.59a (Rigaku OD, 2022)'
_computing_data_collection 'CrysAlisPro 1.171.42.59a (Rigaku OD, 2022)'
_computing_data_reduction 'CrysAlisPro 1.171.42.59a (Rigaku OD, 2022)'
_computing_molecular_graphics 'Olex2 1.5 (Dolomanov et al., 2009)'
_computing_publication_material 'Olex2 1.5 (Dolomanov et al., 2009)'
_computing_structure_refinement 'SHELXL 2019/3 (Sheldrick, 2015)'
_computing_structure_solution 'SHELXT 2014/5 (Sheldrick, 2014)'
_diffrn_ambient_temperature 296.15
_diffrn_measured_fraction_theta_full 0.995
_diffrn_measured_fraction_theta_max 0.994
_diffrn_measurement_device_type 'XtaLAB Synergy R, DW system, HyPix'
_diffrn_radiation_type GaK\a
_diffrn_radiation_wavelength 1.34139
_diffrn_reflns_av_R_equivalents 0.0491
_diffrn_reflns_av_unetI/netI 0.0272
_diffrn_reflns_Laue_measured_fraction_full 0.995
_diffrn_reflns_Laue_measured_fraction_max 0.994
_diffrn_reflns_limit_h_max 15
_diffrn_reflns_limit_h_min -17
_diffrn_reflns_limit_k_max 8
_diffrn_reflns_limit_k_min -8
_diffrn_reflns_limit_l_max 21
_diffrn_reflns_limit_l_min -20
_diffrn_reflns_number 11932
_diffrn_reflns_point_group_measured_fraction_full 0.995
_diffrn_reflns_point_group_measured_fraction_max 0.994
_diffrn_reflns_theta_full 53.594
_diffrn_reflns_theta_max 56.880
_diffrn_reflns_theta_min 5.252
_diffrn_source 'Rotating-anode X-ray tube'
_exptl_absorpt_coefficient_mu 1.001
_exptl_absorpt_correction_T_max 0.999
_exptl_absorpt_correction_T_min 0.111
_exptl_absorpt_correction_type multi-scan
_exptl_absorpt_process_details 'SADABS (Sheldrick, 1996)'
_exptl_crystal_colour colourless
_exptl_crystal_density_diffrn 1.981
_exptl_crystal_description block
_exptl_crystal_F_000 976
_exptl_crystal_size_max 0.22
_exptl_crystal_size_mid 0.20
_exptl_crystal_size_min 0.15
_refine_diff_density_max 0.341
_refine_diff_density_min -0.242
_refine_diff_density_rms 0.049
_refine_ls_extinction_coef 0.0041(7)
_refine_ls_extinction_expression Fc^*^=kFc[1+0.001xFc^2^\l^3^/sin(2\q)]^-1/4^
_refine_ls_extinction_method 'SHELXL-2019/2 (Sheldrick 2019)'
_refine_ls_goodness_of_fit_ref 1.065
_refine_ls_hydrogen_treatment constr
_refine_ls_matrix_type full
_refine_ls_number_parameters 155
_refine_ls_number_reflns 1644
_refine_ls_number_restraints 0
_refine_ls_restrained_S_all 1.065
_refine_ls_R_factor_all 0.0398
_refine_ls_R_factor_gt 0.0351
_refine_ls_shift/su_max 0.000
_refine_ls_shift/su_mean 0.000
_refine_ls_structure_factor_coef Fsqd
_refine_ls_weighting_details 'w=1/[\s^2^(Fo^2^)+(0.0387P)^2^+1.2047P] where P=(Fo^2^+2Fc^2^)/3'
_refine_ls_weighting_scheme calc
_refine_ls_wR_factor_gt 0.0879
_refine_ls_wR_factor_ref 0.0908
_reflns_Friedel_coverage 0.000
_reflns_number_gt 1458
_reflns_number_total 1644
_reflns_threshold_expression 'I > 2\s(I)'
_cod_data_source_file d6cc02638a2.cif
_cod_data_source_block lcc992
_cod_database_code 7135943
_shelx_shelxl_version_number 2019/3
_shelx_space_group_comment
;
The symmetry employed for this shelxl refinement is uniquely defined
by the following loop, which should always be used as a source of
symmetry information in preference to the above space-group names.
They are only intended as comments.
;
_olex2_refinement_description
;
1.a Aromatic/amide H refined with riding coordinates:
 N8(H8)
1.b X=CH2 refined with riding coordinates:
 N7(H7A,H7B)
;
_olex2_submission_special_instructions 'No special instructions were received'

loop_
_space_group_symop_operation_xyz
'x, y, z'
'-x+1/2, -y, z+1/2'
'x+1/2, -y+1/2, -z'
'-x, y+1/2, -z+1/2'
'-x, -y, -z'
'x-1/2, y, -z-1/2'
'-x-1/2, y-1/2, z'
'x, -y-1/2, z-1/2'

loop_
_atom_site_label
_atom_site_type_symbol
_atom_site_fract_x
_atom_site_fract_y
_atom_site_fract_z
_atom_site_U_iso_or_equiv
_atom_site_adp_type
_atom_site_occupancy
_atom_site_site_symmetry_order
_atom_site_calc_flag
_atom_site_refinement_flags_posn
_atom_site_refinement_flags_adp
_atom_site_refinement_flags_occupancy
_atom_site_disorder_assembly
_atom_site_disorder_group
O4 O 0.45672(8) -0.87890(19) -0.61071(7) 0.0263(3) Uani 1 1 d . . . A -1
O2 O 0.44106(8) -0.4046(2) -0.25929(7) 0.0286(3) Uani 1 1 d . . . . .
O3 O 0.14851(8) -0.68832(19) -0.41063(7) 0.0263(3) Uani 1 1 d . . . B 1
O1 O 0.59399(8) -0.4440(2) -0.27554(7) 0.0306(3) Uani 1 1 d . . . . .
O5 O 0.30472(9) -0.9316(2) -0.63222(7) 0.0341(4) Uani 1 1 d . . . . .
N6 N 0.23898(9) -0.7065(2) -0.42732(7) 0.0190(3) Uani 1 1 d . . . . .
N8 N 0.52283(9) -0.7159(2) -0.47292(8) 0.0191(3) Uani 1 1 d . . . . .
H8 H 0.554639 -0.758242 -0.512373 0.023 Uiso 1 1 calc R U . . .
N5 N 0.26187(9) -0.7815(2) -0.49628(7) 0.0192(3) Uani 1 1 d . . . . .
N7 N 0.26637(9) -0.5822(2) -0.30585(8) 0.0217(3) Uani 1 1 d . . . . .
H7A H 0.205446 -0.584132 -0.299442 0.026 Uiso 1 1 calc R U . . .
H7B H 0.302895 -0.540769 -0.269049 0.026 Uiso 1 1 calc R U . . .
N1 N 0.51059(10) -0.4729(2) -0.29400(8) 0.0219(3) Uani 1 1 d . . . . .
N4 N 0.37138(10) -0.8757(2) -0.59208(8) 0.0216(3) Uani 1 1 d . . . . .
N2 N 0.56247(9) -0.6274(2) -0.41057(8) 0.0206(3) Uani 1 1 d . . . . .
C1 C 0.35213(11) -0.7954(2) -0.51505(9) 0.0180(4) Uani 1 1 d . . . . .
C3 C 0.40114(11) -0.6482(2) -0.39376(9) 0.0173(3) Uani 1 1 d . . . . .
C4 C 0.49093(11) -0.5871(2) -0.36360(9) 0.0184(4) Uani 1 1 d . . . . .
C2 C 0.42662(11) -0.7301(2) -0.46590(9) 0.0175(3) Uani 1 1 d . . . . .
C5 C 0.30363(11) -0.6427(2) -0.37184(9) 0.0182(4) Uani 1 1 d . . . . .

loop_
_atom_site_aniso_label
_atom_site_aniso_U_11
_atom_site_aniso_U_22
_atom_site_aniso_U_33
_atom_site_aniso_U_23
_atom_site_aniso_U_13
_atom_site_aniso_U_12
O4 0.0215(6) 0.0352(7) 0.0222(6) -0.0026(5) 0.0042(5) 0.0004(5)
O2 0.0260(6) 0.0404(8) 0.0194(6) -0.0045(5) 0.0029(5) -0.0043(5)
O3 0.0135(6) 0.0392(8) 0.0264(6) -0.0006(5) 0.0004(4) -0.0008(5)
O1 0.0201(6) 0.0409(8) 0.0307(7) -0.0004(6) -0.0112(5) -0.0038(5)
O5 0.0257(7) 0.0556(9) 0.0209(6) -0.0102(6) -0.0028(5) -0.0061(6)
N6 0.0153(6) 0.0251(8) 0.0164(6) 0.0013(5) -0.0003(5) 0.0001(5)
N8 0.0161(6) 0.0241(8) 0.0170(6) 0.0006(6) 0.0009(5) 0.0015(5)
N5 0.0188(7) 0.0232(8) 0.0156(6) 0.0008(5) -0.0007(5) -0.0007(5)
N7 0.0159(7) 0.0324(8) 0.0169(7) -0.0029(6) 0.0010(5) 0.0005(6)
N1 0.0201(7) 0.0278(8) 0.0177(7) 0.0044(6) -0.0033(5) -0.0028(6)
N4 0.0207(7) 0.0276(8) 0.0166(7) 0.0003(6) 0.0003(5) -0.0007(6)
N2 0.0172(7) 0.0254(8) 0.0193(7) 0.0036(6) -0.0015(5) -0.0001(5)
C1 0.0199(8) 0.0198(8) 0.0143(7) 0.0017(6) -0.0007(6) 0.0000(6)
C3 0.0181(8) 0.0195(8) 0.0142(7) 0.0030(6) -0.0008(6) 0.0001(6)
C4 0.0164(7) 0.0226(8) 0.0162(8) 0.0036(6) -0.0026(6) -0.0005(6)
C2 0.0178(7) 0.0184(8) 0.0162(7) 0.0035(6) 0.0008(6) 0.0015(6)
C5 0.0183(8) 0.0198(8) 0.0164(7) 0.0027(6) -0.0009(6) 0.0005(6)

loop_
_atom_type_symbol
_atom_type_description
_atom_type_scat_dispersion_real
_atom_type_scat_dispersion_imag
_atom_type_scat_source
C C 0.0137 0.0067 'International Tables Vol C Tables 4.2.6.8 and 6.1.1.4'
H H 0.0000 0.0000 'International Tables Vol C Tables 4.2.6.8 and 6.1.1.4'
N N 0.0241 0.0134 'International Tables Vol C Tables 4.2.6.8 and 6.1.1.4'
O O 0.0389 0.0241 'International Tables Vol C Tables 4.2.6.8 and 6.1.1.4'

loop_
_geom_angle_atom_site_label_1
_geom_angle_atom_site_label_2
_geom_angle_atom_site_label_3
_geom_angle
_geom_angle_site_symmetry_1
_geom_angle_site_symmetry_3
_geom_angle_publ_flag
O3 N6 N5 117.80(12) . . ?
O3 N6 C5 117.03(13) . . ?
N5 N6 C5 125.16(13) . . ?
N2 N8 H8 124.1 . . ?
N2 N8 C2 111.71(13) . . ?
C2 N8 H8 124.1 . . ?
C1 N5 N6 118.73(13) . . ?
H7A N7 H7B 120.0 . . ?
C5 N7 H7A 120.0 . . ?
C5 N7 H7B 120.0 . . ?
O2 N1 C4 116.63(13) . . ?
O1 N1 O2 124.67(14) . . ?
O1 N1 C4 118.63(14) . . ?
O4 N4 C1 114.89(13) . . ?
O5 N4 O4 125.94(14) . . ?
O5 N4 C1 119.18(13) . . ?
C4 N2 N8 105.45(13) . . ?
N5 C1 N4 115.46(13) . . ?
N5 C1 C2 122.95(14) . . ?
C2 C1 N4 121.54(14) . . ?
C2 C3 C4 102.20(13) . . ?
C2 C3 C5 119.37(14) . . ?
C5 C3 C4 138.42(15) . . ?
N2 C4 N1 118.18(13) . . ?
N2 C4 C3 112.96(14) . . ?
C3 C4 N1 128.55(14) . . ?
N8 C2 C1 134.61(15) . . ?
N8 C2 C3 107.67(14) . . ?
C3 C2 C1 117.59(14) . . ?
N6 C5 C3 116.03(14) . . ?
N7 C5 N6 115.60(14) . . ?
N7 C5 C3 128.36(15) . . ?

loop_
_geom_bond_atom_site_label_1
_geom_bond_atom_site_label_2
_geom_bond_distance
_geom_bond_site_symmetry_2
_geom_bond_publ_flag
O4 N4 1.2370(18) . ?
O2 N1 1.2304(18) . ?
O3 N6 1.3042(17) . ?
O1 N1 1.2254(18) . ?
O5 N4 1.2199(18) . ?
N6 N5 1.3276(18) . ?
N6 C5 1.383(2) . ?
N8 H8 0.8600 . ?
N8 N2 1.3458(19) . ?
N8 C2 1.3555(19) . ?
N5 C1 1.307(2) . ?
N7 H7A 0.8600 . ?
N7 H7B 0.8600 . ?
N7 C5 1.313(2) . ?
N1 C4 1.448(2) . ?
N4 C1 1.456(2) . ?
N2 C4 1.315(2) . ?
C1 C2 1.412(2) . ?
C3 C4 1.420(2) . ?
C3 C2 1.403(2) . ?
C3 C5 1.416(2) . ?

loop_
_geom_torsion_atom_site_label_1
_geom_torsion_atom_site_label_2
_geom_torsion_atom_site_label_3
_geom_torsion_atom_site_label_4
_geom_torsion
_geom_torsion_site_symmetry_1
_geom_torsion_site_symmetry_2
_geom_torsion_site_symmetry_3
_geom_torsion_site_symmetry_4
_geom_torsion_publ_flag
O4 N4 C1 N5 176.56(14) . . . . ?
O4 N4 C1 C2 -1.0(2) . . . . ?
O2 N1 C4 N2 166.31(15) . . . . ?
O2 N1 C4 C3 -6.7(2) . . . . ?
O3 N6 N5 C1 177.96(14) . . . . ?
O3 N6 C5 N7 4.3(2) . . . . ?
O3 N6 C5 C3 -174.85(14) . . . . ?
O1 N1 C4 N2 -10.8(2) . . . . ?
O1 N1 C4 C3 176.19(16) . . . . ?
O5 N4 C1 N5 -3.0(2) . . . . ?
O5 N4 C1 C2 179.44(15) . . . . ?
N6 N5 C1 N4 -178.96(13) . . . . ?
N6 N5 C1 C2 -1.4(2) . . . . ?
N8 N2 C4 N1 -174.13(13) . . . . ?
N8 N2 C4 C3 -0.03(18) . . . . ?
N5 N6 C5 N7 -176.82(14) . . . . ?
N5 N6 C5 C3 4.0(2) . . . . ?
N5 C1 C2 N8 -175.08(17) . . . . ?
N5 C1 C2 C3 0.4(2) . . . . ?
N4 C1 C2 N8 2.3(3) . . . . ?
N4 C1 C2 C3 177.77(14) . . . . ?
N2 N8 C2 C1 174.88(17) . . . . ?
N2 N8 C2 C3 -0.86(18) . . . . ?
C4 C3 C2 N8 0.77(17) . . . . ?
C4 C3 C2 C1 -175.82(14) . . . . ?
C4 C3 C5 N6 173.25(18) . . . . ?
C4 C3 C5 N7 -5.8(3) . . . . ?
C2 N8 N2 C4 0.55(18) . . . . ?
C2 C3 C4 N1 172.89(15) . . . . ?
C2 C3 C4 N2 -0.47(18) . . . . ?
C2 C3 C5 N6 -4.9(2) . . . . ?
C2 C3 C5 N7 176.14(16) . . . . ?
C5 N6 N5 C1 -0.9(2) . . . . ?
C5 C3 C4 N1 -5.4(3) . . . . ?
C5 C3 C4 N2 -178.77(19) . . . . ?
C5 C3 C2 N8 179.48(14) . . . . ?
C5 C3 C2 C1 2.9(2) . . . . ?
